data_2225934
loop_
_publ_author_name
'Jiang, Chengxi'
'Feng, Zhiguo'
'Song, Bo'
'Li, Xiaoxia'
'Li, Xiaokun'

_publ_section_title
;
 (2<i>E</i>,6<i>E</i>)-2,6-Bis(2,5-difluorobenzylidene)cyclohexanone
;
_journal_coeditor_code NG2751
_journal_issue 5
_journal_name_full 'Acta Crystallographica Section E'
_journal_page_first o1009
_journal_paper_doi 10.1107/S1600536810011499
_journal_volume 66
_journal_year 2010
_chemical_formula_iupac 'C20 H14 F4 O'
_chemical_formula_moiety 'C20 H14 F4 O'
_chemical_formula_sum 'C20 H14 F4 O'
_chemical_formula_weight 346.31
_chemical_name_systematic
;
(2<i>E</i>,6<i>E</i>)-2,6-Bis(2,5-difluorobenzylidene)cyclohexanone
;
_space_group_IT_number 14
_symmetry_cell_setting monoclinic
_symmetry_space_group_name_Hall '-P 2ybc'
_symmetry_space_group_name_H-M 'P 1 21/c 1'
_atom_sites_solution_hydrogens geom
_atom_sites_solution_primary direct
_atom_sites_solution_secondary difmap
_audit_creation_method SHELXL-97
_cell_angle_alpha 90.00
_cell_angle_beta 111.756(3)
_cell_angle_gamma 90.00
_cell_formula_units_Z 4
_cell_length_a 15.824(2)
_cell_length_b 6.3128(8)
_cell_length_c 17.097(2)
_cell_measurement_reflns_used 1858
_cell_measurement_temperature 293(2)
_cell_measurement_theta_max 22.3
_cell_measurement_theta_min 2.4
_cell_volume 1586.2(3)
_computing_cell_refinement 'SAINT (Bruker, 2002)'
_computing_data_collection 'SMART (Bruker, 2002)'
_computing_data_reduction 'SAINT (Bruker, 2002)'
_computing_molecular_graphics 'SHELXTL (Sheldrick, 2008)'
_computing_publication_material 'SHELXTL (Sheldrick, 2008)'
_computing_structure_refinement 'SHELXL97 (Sheldrick, 2008)'
_computing_structure_solution 'SHELXS97 (Sheldrick, 2008)'
_diffrn_ambient_temperature 293(2)
_diffrn_measured_fraction_theta_full 0.992
_diffrn_measured_fraction_theta_max 0.992
_diffrn_measurement_device_type 'Bruker SMART CCD area-detector'
_diffrn_measurement_method 'phi and omega scans'
_diffrn_radiation_monochromator graphite
_diffrn_radiation_source 'fine-focus sealed tube'
_diffrn_radiation_type MoK\a
_diffrn_radiation_wavelength 0.71073
_diffrn_reflns_av_R_equivalents 0.0487
_diffrn_reflns_av_sigmaI/netI 0.0542
_diffrn_reflns_limit_h_max 20
_diffrn_reflns_limit_h_min -15
_diffrn_reflns_limit_k_max 8
_diffrn_reflns_limit_k_min -7
_diffrn_reflns_limit_l_max 18
_diffrn_reflns_limit_l_min -21
_diffrn_reflns_number 8935
_diffrn_reflns_theta_full 27.00
_diffrn_reflns_theta_max 27.00
_diffrn_reflns_theta_min 2.42
_exptl_absorpt_coefficient_mu 0.120
_exptl_absorpt_correction_T_max 1.0000
_exptl_absorpt_correction_T_min 0.4897
_exptl_absorpt_correction_type multi-scan
_exptl_absorpt_process_details '(SADABS; Bruker, 2002)'
_exptl_crystal_colour colorless
_exptl_crystal_density_diffrn 1.450
_exptl_crystal_density_method 'not measured'
_exptl_crystal_description prismatic
_exptl_crystal_F_000 712
_exptl_crystal_size_max 0.428
_exptl_crystal_size_mid 0.350
_exptl_crystal_size_min 0.270
_refine_diff_density_max 0.234
_refine_diff_density_min -0.238
_refine_ls_extinction_coef 0.015(2)
_refine_ls_extinction_expression Fc^*^=kFc[1+0.001xFc^2^\l^3^/sin(2\q)]^-1/4^
_refine_ls_extinction_method 'SHELXL97 (Sheldrick, 2008)'
_refine_ls_goodness_of_fit_ref 0.928
_refine_ls_hydrogen_treatment constr
_refine_ls_matrix_type full
_refine_ls_number_parameters 227
_refine_ls_number_reflns 3425
_refine_ls_number_restraints 0
_refine_ls_restrained_S_all 0.928
_refine_ls_R_factor_all 0.0939
_refine_ls_R_factor_gt 0.0557
_refine_ls_shift/su_max 0.000
_refine_ls_shift/su_mean 0.000
_refine_ls_structure_factor_coef Fsqd
_refine_ls_weighting_details 'calc w=1/[\s^2^(Fo^2^)+(0.0820P)^2^] where P=(Fo^2^+2Fc^2^)/3'
_refine_ls_weighting_scheme calc
_refine_ls_wR_factor_gt 0.1367
_refine_ls_wR_factor_ref 0.1556
_reflns_number_gt 2018
_reflns_number_total 3425
_reflns_threshold_expression I>2sigma(I)
_cod_data_source_file ng2751.cif
_cod_data_source_block I
_cod_depositor_comments
;
The following automatic conversions were performed:
'_symmetry_cell_setting' value 'Monoclinic' changed to 'monoclinic'
according to '/home/saulius/struct/CIF-dictionaries/cif_core.dic'
dictionary named 'cif_core.dic' version 2.4.1 from
2010-06-29.

'_exptl_absorpt_correction_type' value 'Multi-scan' changed
to 'multi-scan' according to
'/home/saulius/struct/CIF-dictionaries/cif_core.dic' dictionary named
'cif_core.dic' version 2.4.1 from 2010-06-29.

Automatic conversion script
Id: cif_fix_enum 1527 2010-12-29 10:47:43Z saulius 
;
_cod_original_sg_symbol_H-M 'P 21/c'
_cod_database_code 2225934
_cod_database_fobs_code 2225934

loop_
_symmetry_equiv_pos_as_xyz
'x, y, z'
'-x, y+1/2, -z+1/2'
'-x, -y, -z'
'x, -y-1/2, z-1/2'

loop_
_atom_site_type_symbol
_atom_site_label
_atom_site_fract_x
_atom_site_fract_y
_atom_site_fract_z
_atom_site_U_iso_or_equiv
_atom_site_adp_type
_atom_site_calc_flag
_atom_site_refinement_flags
_atom_site_occupancy
_atom_site_disorder_assembly
_atom_site_disorder_group
F F1 0.40753(15) 0.4774(3) 1.14644(10) 0.1192(7) Uani d . 1 . .
F F2 0.42662(12) 1.2350(2) 1.00801(10) 0.0934(5) Uani d . 1 . .
F F3 0.00929(10) 0.5237(2) 0.36811(8) 0.0809(5) Uani d . 1 . .
F F4 0.16575(11) 1.2677(2) 0.49902(9) 0.0839(5) Uani d . 1 . .
O O1 0.17234(12) 1.1232(3) 0.76698(9) 0.0796(6) Uani d . 1 . .
C C1 0.20606(14) 0.9520(4) 0.76181(12) 0.0520(6) Uani d . 1 . .
C C2 0.26784(13) 0.8418(3) 0.83949(12) 0.0466(5) Uani d . 1 . .
C C3 0.29758(14) 0.9609(4) 0.90938(13) 0.0556(6) Uani d . 1 . .
H H3 0.2766 1.0999 0.9033 0.067 Uiso calc R 1 . .
C C4 0.35876(14) 0.9001(4) 0.99398(12) 0.0528(6) Uani d . 1 . .
C C5 0.35519(16) 0.7068(4) 1.03101(14) 0.0633(6) Uani d . 1 . .
H H5 0.3125 0.6053 1.0019 0.076 Uiso calc R 1 . .
C C6 0.4149(2) 0.6673(5) 1.11059(15) 0.0760(8) Uani d . 1 . .
C C7 0.47922(18) 0.8090(6) 1.15698(15) 0.0836(9) Uani d . 1 . .
H H7 0.5196 0.7755 1.2108 0.100 Uiso calc R 1 . .
C C8 0.48225(18) 1.0026(5) 1.12152(16) 0.0794(8) Uani d . 1 . .
H H8 0.5247 1.1039 1.1512 0.095 Uiso calc R 1 . .
C C9 0.42230(17) 1.0439(4) 1.04241(14) 0.0654(7) Uani d . 1 . .
C C10 0.18662(13) 0.8503(3) 0.67808(12) 0.0466(5) Uani d . 1 . .
C C11 0.14905(14) 0.9764(3) 0.61179(13) 0.0517(6) Uani d . 1 . .
H H11 0.1403 1.1160 0.6244 0.062 Uiso calc R 1 . .
C C12 0.11951(13) 0.9273(3) 0.52187(12) 0.0470(5) Uani d . 1 . .
C C13 0.07950(14) 0.7364(3) 0.48623(12) 0.0503(5) Uani d . 1 . .
H H13 0.0731 0.6275 0.5202 0.060 Uiso calc R 1 . .
C C14 0.04988(14) 0.7102(4) 0.40128(13) 0.0556(6) Uani d . 1 . .
C C15 0.05733(15) 0.8634(4) 0.34722(14) 0.0614(7) Uani d . 1 . .
H H15 0.0367 0.8396 0.2895 0.074 Uiso calc R 1 . .
C C16 0.09649(17) 1.0538(4) 0.38151(14) 0.0629(7) Uani d . 1 . .
H H16 0.1025 1.1624 0.3472 0.076 Uiso calc R 1 . .
C C17 0.12608(15) 1.0796(3) 0.46646(14) 0.0562(6) Uani d . 1 . .
C C18 0.29633(15) 0.6182(3) 0.83255(12) 0.0528(6) Uani d . 1 . .
H H18A 0.2525 0.5215 0.8405 0.063 Uiso calc R 1 . .
H H18B 0.3549 0.5916 0.8769 0.063 Uiso calc R 1 . .
C C19 0.30317(15) 0.5754(4) 0.74764(12) 0.0541(6) Uani d . 1 . .
H H19A 0.3514 0.6616 0.7421 0.065 Uiso calc R 1 . .
H H19B 0.3188 0.4279 0.7446 0.065 Uiso calc R 1 . .
C C20 0.21500(14) 0.6242(3) 0.67610(12) 0.0523(6) Uani d . 1 . .
H H20A 0.2220 0.5968 0.6230 0.063 Uiso calc R 1 . .
H H20B 0.1677 0.5313 0.6796 0.063 Uiso calc R 1 . .

loop_
_atom_site_aniso_label
_atom_site_aniso_U_11
_atom_site_aniso_U_22
_atom_site_aniso_U_33
_atom_site_aniso_U_12
_atom_site_aniso_U_13
_atom_site_aniso_U_23
F1 0.193(2) 0.0997(14) 0.0587(9) 0.0260(13) 0.0392(11) 0.0185(9)
F2 0.1281(14) 0.0767(12) 0.0776(10) -0.0307(10) 0.0406(10) -0.0231(8)
F3 0.0950(11) 0.0712(10) 0.0577(8) -0.0144(8) 0.0066(7) -0.0117(7)
F4 0.1145(12) 0.0498(9) 0.0738(9) -0.0116(8) 0.0189(9) 0.0087(7)
O1 0.1081(14) 0.0625(12) 0.0539(10) 0.0340(10) 0.0133(9) -0.0087(8)
C1 0.0591(13) 0.0470(14) 0.0464(12) 0.0073(11) 0.0155(10) -0.0066(10)
C2 0.0484(12) 0.0478(13) 0.0427(11) -0.0004(9) 0.0159(9) -0.0013(9)
C3 0.0606(14) 0.0549(14) 0.0478(12) 0.0038(11) 0.0159(11) -0.0042(10)
C4 0.0539(12) 0.0624(15) 0.0421(11) 0.0039(11) 0.0179(10) -0.0090(10)
C5 0.0741(16) 0.0689(17) 0.0456(12) -0.0015(13) 0.0206(12) -0.0073(11)
C6 0.104(2) 0.082(2) 0.0416(13) 0.0253(16) 0.0262(14) 0.0058(13)
C7 0.0701(17) 0.126(3) 0.0422(14) 0.0292(18) 0.0062(13) -0.0182(16)
C8 0.0680(17) 0.109(2) 0.0561(16) -0.0100(16) 0.0176(14) -0.0303(16)
C9 0.0707(16) 0.0769(19) 0.0497(14) -0.0028(14) 0.0235(13) -0.0184(13)
C10 0.0472(11) 0.0444(13) 0.0433(11) 0.0023(9) 0.0113(9) -0.0041(9)
C11 0.0588(13) 0.0431(13) 0.0483(12) 0.0081(10) 0.0143(10) -0.0010(9)
C12 0.0463(11) 0.0458(13) 0.0454(11) 0.0090(9) 0.0128(9) 0.0046(9)
C13 0.0536(12) 0.0474(13) 0.0445(12) 0.0013(10) 0.0118(10) 0.0054(9)
C14 0.0550(13) 0.0537(15) 0.0494(13) 0.0027(11) 0.0092(10) -0.0019(11)
C15 0.0648(15) 0.0728(18) 0.0429(12) 0.0142(13) 0.0157(11) 0.0048(12)
C16 0.0729(15) 0.0599(16) 0.0547(14) 0.0092(13) 0.0221(12) 0.0188(12)
C17 0.0619(14) 0.0417(14) 0.0577(14) 0.0045(11) 0.0137(11) 0.0063(11)
C18 0.0606(13) 0.0513(14) 0.0437(11) 0.0047(11) 0.0161(10) 0.0013(10)
C19 0.0617(13) 0.0494(14) 0.0476(12) 0.0110(11) 0.0159(10) -0.0016(10)
C20 0.0626(13) 0.0462(14) 0.0432(11) 0.0059(10) 0.0140(10) -0.0039(9)

loop_
_atom_type_symbol
_atom_type_description
_atom_type_scat_dispersion_real
_atom_type_scat_dispersion_imag
_atom_type_scat_source
C C 0.0033 0.0016 'International Tables Vol C Tables 4.2.6.8 and 6.1.1.4'
H H 0.0000 0.0000 'International Tables Vol C Tables 4.2.6.8 and 6.1.1.4'
O O 0.0106 0.0060 'International Tables Vol C Tables 4.2.6.8 and 6.1.1.4'
F F 0.0171 0.0103 'International Tables Vol C Tables 4.2.6.8 and 6.1.1.4'

loop_
_geom_angle_atom_site_label_1
_geom_angle_atom_site_label_2
_geom_angle_atom_site_label_3
_geom_angle_site_symmetry_1
_geom_angle_site_symmetry_3
_geom_angle
_geom_angle_publ_flag
O1 C1 C10 . . 120.60(18) ?
O1 C1 C2 . . 120.36(18) ?
C10 C1 C2 . . 119.03(19) ?
C3 C2 C1 . . 115.35(19) ?
C3 C2 C18 . . 125.57(18) ?
C1 C2 C18 . . 118.93(17) ?
C2 C3 C4 . . 128.3(2) ?
C2 C3 H3 . . 115.9 ?
C4 C3 H3 . . 115.9 ?
C9 C4 C5 . . 116.7(2) ?
C9 C4 C3 . . 119.3(2) ?
C5 C4 C3 . . 124.0(2) ?
C6 C5 C4 . . 119.1(2) ?
C6 C5 H5 . . 120.4 ?
C4 C5 H5 . . 120.4 ?
C5 C6 C7 . . 123.5(3) ?
C5 C6 F1 . . 117.7(3) ?
C7 C6 F1 . . 118.8(2) ?
C6 C7 C8 . . 117.8(2) ?
C6 C7 H7 . . 121.1 ?
C8 C7 H7 . . 121.1 ?
C9 C8 C7 . . 119.0(3) ?
C9 C8 H8 . . 120.5 ?
C7 C8 H8 . . 120.5 ?
F2 C9 C8 . . 118.3(2) ?
F2 C9 C4 . . 117.9(2) ?
C8 C9 C4 . . 123.8(3) ?
C11 C10 C1 . . 115.29(19) ?
C11 C10 C20 . . 126.35(18) ?
C1 C10 C20 . . 118.28(17) ?
C10 C11 C12 . . 129.4(2) ?
C10 C11 H11 . . 115.3 ?
C12 C11 H11 . . 115.3 ?
C17 C12 C13 . . 116.12(19) ?
C17 C12 C11 . . 119.8(2) ?
C13 C12 C11 . . 124.00(19) ?
C14 C13 C12 . . 119.5(2) ?
C14 C13 H13 . . 120.2 ?
C12 C13 H13 . . 120.2 ?
F3 C14 C13 . . 118.2(2) ?
F3 C14 C15 . . 118.3(2) ?
C13 C14 C15 . . 123.5(2) ?
C14 C15 C16 . . 117.7(2) ?
C14 C15 H15 . . 121.2 ?
C16 C15 H15 . . 121.2 ?
C17 C16 C15 . . 118.7(2) ?
C17 C16 H16 . . 120.6 ?
C15 C16 H16 . . 120.6 ?
C16 C17 F4 . . 117.7(2) ?
C16 C17 C12 . . 124.4(2) ?
F4 C17 C12 . . 117.9(2) ?
C2 C18 C19 . . 111.88(17) ?
C2 C18 H18A . . 109.2 ?
C19 C18 H18A . . 109.2 ?
C2 C18 H18B . . 109.2 ?
C19 C18 H18B . . 109.2 ?
H18A C18 H18B . . 107.9 ?
C20 C19 C18 . . 111.50(18) ?
C20 C19 H19A . . 109.3 ?
C18 C19 H19A . . 109.3 ?
C20 C19 H19B . . 109.3 ?
C18 C19 H19B . . 109.3 ?
H19A C19 H19B . . 108.0 ?
C10 C20 C19 . . 111.77(17) ?
C10 C20 H20A . . 109.3 ?
C19 C20 H20A . . 109.3 ?
C10 C20 H20B . . 109.3 ?
C19 C20 H20B . . 109.3 ?
H20A C20 H20B . . 107.9 ?

loop_
_geom_bond_atom_site_label_1
_geom_bond_atom_site_label_2
_geom_bond_site_symmetry_2
_geom_bond_distance
_geom_bond_publ_flag
F1 C6 . 1.371(3) ?
F2 C9 . 1.355(3) ?
F3 C14 . 1.360(2) ?
F4 C17 . 1.362(2) ?
O1 C1 . 1.223(2) ?
C1 C10 . 1.493(3) ?
C1 C2 . 1.497(3) ?
C2 C3 . 1.341(3) ?
C2 C18 . 1.500(3) ?
C3 C4 . 1.462(3) ?
C3 H3 . 0.9300 ?
C4 C9 . 1.380(3) ?
C4 C5 . 1.386(3) ?
C5 C6 . 1.361(3) ?
C5 H5 . 0.9300 ?
C6 C7 . 1.366(4) ?
C7 C8 . 1.373(4) ?
C7 H7 . 0.9300 ?
C8 C9 . 1.359(3) ?
C8 H8 . 0.9300 ?
C10 C11 . 1.331(3) ?
C10 C20 . 1.500(3) ?
C11 C12 . 1.465(3) ?
C11 H11 . 0.9300 ?
C12 C17 . 1.381(3) ?
C12 C13 . 1.392(3) ?
C13 C14 . 1.361(3) ?
C13 H13 . 0.9300 ?
C14 C15 . 1.372(3) ?
C15 C16 . 1.380(3) ?
C15 H15 . 0.9300 ?
C16 C17 . 1.361(3) ?
C16 H16 . 0.9300 ?
C18 C19 . 1.519(3) ?
C18 H18A . 0.9700 ?
C18 H18B . 0.9700 ?
C19 C20 . 1.508(3) ?
C19 H19A . 0.9700 ?
C19 H19B . 0.9700 ?
C20 H20A . 0.9700 ?
C20 H20B . 0.9700 ?

loop_
_geom_hbond_atom_site_label_D
_geom_hbond_atom_site_label_H
_geom_hbond_atom_site_label_A
_geom_hbond_site_symmetry_A
_geom_hbond_distance_DH
_geom_hbond_distance_HA
_geom_hbond_distance_DA
_geom_hbond_angle_DHA
_geom_hbond_publ_flag
C16 H16 O1 4_585 0.93 2.46 3.343(3) 158.3 no

loop_
_geom_torsion_atom_site_label_1
_geom_torsion_atom_site_label_2
_geom_torsion_atom_site_label_3
_geom_torsion_atom_site_label_4
_geom_torsion_site_symmetry_1
_geom_torsion_site_symmetry_2
_geom_torsion_site_symmetry_3
_geom_torsion_site_symmetry_4
_geom_torsion
_geom_torsion_publ_flag
O1 C1 C2 C3 . . . . -13.6(3) ?
C10 C1 C2 C3 . . . . 166.2(2) ?
O1 C1 C2 C18 . . . . 170.6(2) ?
C10 C1 C2 C18 . . . . -9.7(3) ?
C1 C2 C3 C4 . . . . -179.3(2) ?
C18 C2 C3 C4 . . . . -3.8(4) ?
C2 C3 C4 C9 . . . . 141.8(2) ?
C2 C3 C4 C5 . . . . -40.8(4) ?
C9 C4 C5 C6 . . . . -1.8(3) ?
C3 C4 C5 C6 . . . . -179.3(2) ?
C4 C5 C6 C7 . . . . 0.1(4) ?
C4 C5 C6 F1 . . . . 177.8(2) ?
C5 C6 C7 C8 . . . . 1.1(4) ?
F1 C6 C7 C8 . . . . -176.6(2) ?
C6 C7 C8 C9 . . . . -0.5(4) ?
C7 C8 C9 F2 . . . . -179.5(2) ?
C7 C8 C9 C4 . . . . -1.4(4) ?
C5 C4 C9 F2 . . . . -179.4(2) ?
C3 C4 C9 F2 . . . . -1.7(3) ?
C5 C4 C9 C8 . . . . 2.5(4) ?
C3 C4 C9 C8 . . . . -179.8(2) ?
O1 C1 C10 C11 . . . . 14.5(3) ?
C2 C1 C10 C11 . . . . -165.28(19) ?
O1 C1 C10 C20 . . . . -168.7(2) ?
C2 C1 C10 C20 . . . . 11.5(3) ?
C1 C10 C11 C12 . . . . -178.3(2) ?
C20 C10 C11 C12 . . . . 5.2(4) ?
C10 C11 C12 C17 . . . . -146.9(2) ?
C10 C11 C12 C13 . . . . 36.8(4) ?
C17 C12 C13 C14 . . . . 0.1(3) ?
C11 C12 C13 C14 . . . . 176.5(2) ?
C12 C13 C14 F3 . . . . -178.60(18) ?
C12 C13 C14 C15 . . . . 0.2(3) ?
F3 C14 C15 C16 . . . . 178.34(19) ?
C13 C14 C15 C16 . . . . -0.5(4) ?
C14 C15 C16 C17 . . . . 0.5(4) ?
C15 C16 C17 F4 . . . . 179.0(2) ?
C15 C16 C17 C12 . . . . -0.2(4) ?
C13 C12 C17 C16 . . . . 0.0(3) ?
C11 C12 C17 C16 . . . . -176.6(2) ?
C13 C12 C17 F4 . . . . -179.30(18) ?
C11 C12 C17 F4 . . . . 4.1(3) ?
C3 C2 C18 C19 . . . . -143.7(2) ?
C1 C2 C18 C19 . . . . 31.7(3) ?
C2 C18 C19 C20 . . . . -56.2(3) ?
C11 C10 C20 C19 . . . . 140.9(2) ?
C1 C10 C20 C19 . . . . -35.6(3) ?
C18 C19 C20 C10 . . . . 58.3(3) ?

loop_
_cod_related_entry_id
_cod_related_entry_database
_cod_related_entry_code
1 ChemSpider 24668762
